data_7052745
loop_
_publ_author_name
'Cao, Duxia'
'Zhao, Haiyan'
'Gabba\"i, Fran\,cois P.'

_publ_section_title
;
 A sandwich complex of trimesitylborane Mes3B: synthesis,
 characterization and anion binding properties of Mes2B[(\h6-Mes)FeCp]+
;
_journal_issue 10
_journal_name_full 'New Journal of Chemistry'
_journal_page_first 2299
_journal_paper_doi 10.1039/c1nj20290a
_journal_volume 35
_journal_year 2011
_chemical_formula_sum 'C32 H38 B F6 Fe P'
_chemical_formula_weight 634.25
_chemical_name_systematic
;
?
;
_space_group_IT_number 29
_symmetry_cell_setting orthorhombic
_symmetry_space_group_name_Hall 'P 2c -2ac'
_symmetry_space_group_name_H-M 'P c a 21'
_atom_sites_solution_hydrogens geom
_atom_sites_solution_primary direct
_atom_sites_solution_secondary difmap
_audit_creation_method SHELXL-97
_cell_angle_alpha 90.00
_cell_angle_beta 90.00
_cell_angle_gamma 90.00
_cell_formula_units_Z 4
_cell_length_a 20.827(2)
_cell_length_b 8.7404(10)
_cell_length_c 16.2270(18)
_cell_measurement_temperature 110(2)
_cell_volume 2953.9(5)
_computing_cell_refinement 'Bruker APEX'
_computing_data_collection 'Bruker APEX'
_computing_data_reduction 'Bruker APEX'
_computing_molecular_graphics 'Bruker SHELXTL'
_computing_publication_material 'Bruker SHELXTL'
_computing_structure_refinement 'SHELXL-97 (Sheldrick, 1997)'
_computing_structure_solution 'SHELXS-97 (Sheldrick, 1990)'
_diffrn_ambient_temperature 110(2)
_diffrn_measured_fraction_theta_full 1.000
_diffrn_measured_fraction_theta_max 1.000
_diffrn_measurement_device_type 'CCD area detector'
_diffrn_measurement_method 'phi and omega scans'
_diffrn_radiation_monochromator graphite
_diffrn_radiation_source 'fine-focus sealed tube'
_diffrn_radiation_type MoK\a
_diffrn_radiation_wavelength 0.71073
_diffrn_reflns_av_R_equivalents 0.0627
_diffrn_reflns_av_sigmaI/netI 0.0481
_diffrn_reflns_limit_h_max 23
_diffrn_reflns_limit_h_min -23
_diffrn_reflns_limit_k_max 10
_diffrn_reflns_limit_k_min -10
_diffrn_reflns_limit_l_max 18
_diffrn_reflns_limit_l_min -18
_diffrn_reflns_number 24879
_diffrn_reflns_theta_full 24.00
_diffrn_reflns_theta_max 24.00
_diffrn_reflns_theta_min 1.96
_exptl_absorpt_coefficient_mu 0.624
_exptl_absorpt_correction_T_max 0.9695
_exptl_absorpt_correction_T_min 0.8854
_exptl_absorpt_correction_type multi-scan
_exptl_absorpt_process_details sadabs
_exptl_crystal_colour red
_exptl_crystal_density_diffrn 1.426
_exptl_crystal_density_method 'not measured'
_exptl_crystal_description plate
_exptl_crystal_F_000 1320
_exptl_crystal_size_max 0.20
_exptl_crystal_size_mid 0.12
_exptl_crystal_size_min 0.05
_refine_diff_density_max 0.716
_refine_diff_density_min -0.417
_refine_diff_density_rms 0.062
_refine_ls_abs_structure_details 'Flack H D (1983), Acta Cryst. A39, 876-881'
_refine_ls_abs_structure_Flack 0.01(2)
_refine_ls_extinction_method none
_refine_ls_goodness_of_fit_ref 1.029
_refine_ls_hydrogen_treatment constr
_refine_ls_matrix_type full
_refine_ls_number_parameters 379
_refine_ls_number_reflns 4636
_refine_ls_number_restraints 1
_refine_ls_restrained_S_all 1.029
_refine_ls_R_factor_all 0.0554
_refine_ls_R_factor_gt 0.0448
_refine_ls_shift/su_max 0.000
_refine_ls_shift/su_mean 0.000
_refine_ls_structure_factor_coef Fsqd
_refine_ls_weighting_details 'calc w=1/[\s^2^(Fo^2^)+(0.0513P)^2^+3.2170P] where P=(Fo^2^+2Fc^2^)/3'
_refine_ls_weighting_scheme calc
_refine_ls_wR_factor_gt 0.1041
_refine_ls_wR_factor_ref 0.1107
_reflns_number_gt 4011
_reflns_number_total 4636
_reflns_threshold_expression >2sigma(I)
_cod_data_source_file c1nj20290a.txt
_cod_data_source_block mm
_cod_depositor_comments
;
The following automatic conversions were performed:

'_refine_ls_hydrogen_treatment' value 'constra' was replaced with the
value 'constr' as specified in the replacement file
'src/cod-tools/trunk/data/replacement-values/replacement_values.lst'.

Automatic conversion script
Id: cif_fix_values 5376 2017-05-30 11:51:03Z andrius 
;
_cod_original_sg_symbol_H-M Pca21
_cod_database_code 7052745

loop_
_symmetry_equiv_pos_as_xyz
'x, y, z'
'-x, -y, z+1/2'
'-x+1/2, y, z+1/2'
'x+1/2, -y, z'

loop_
_atom_site_label
_atom_site_type_symbol
_atom_site_fract_x
_atom_site_fract_y
_atom_site_fract_z
_atom_site_U_iso_or_equiv
_atom_site_adp_type
_atom_site_occupancy
_atom_site_symmetry_multiplicity
_atom_site_calc_flag
_atom_site_refinement_flags
Fe1 Fe 0.06726(3) 0.03027(6) 0.30605(4) 0.02393(16) Uani 1 1 d .
C1 C 0.0147(2) -0.0639(6) 0.4011(3) 0.0308(11) Uani 1 1 d .
H1A H 0.0330 -0.1133 0.4515 0.037 Uiso 1 1 calc R
B1 B 0.2146(2) 0.0577(5) 0.4229(3) 0.0231(11) Uani 1 1 d .
P1 P 0.00239(7) 0.55187(16) 0.12028(9) 0.0431(4) Uani 1 1 d .
F1 F 0.0417(3) 0.4306(6) 0.0758(4) 0.145(3) Uani 1 1 d .
C2 C 0.0008(2) -0.1382(6) 0.3271(3) 0.0331(12) Uani 1 1 d .
H2A H 0.0068 -0.2497 0.3158 0.040 Uiso 1 1 calc R
F2 F -0.0515(3) 0.5446(6) 0.0535(4) 0.117(2) Uani 1 1 d .
C3 C -0.0240(2) -0.0282(6) 0.2711(3) 0.0312(11) Uani 1 1 d .
H3A H -0.0386 -0.0492 0.2135 0.037 Uiso 1 1 calc R
F3 F -0.02865(19) 0.4147(4) 0.1707(2) 0.0713(10) Uani 1 1 d .
C4 C -0.0248(2) 0.1144(5) 0.3104(3) 0.0346(10) Uani 1 1 d .
H4A H -0.0400 0.2130 0.2859 0.042 Uiso 1 1 calc R
F4 F -0.0378(2) 0.6699(4) 0.1690(2) 0.0831(13) Uani 1 1 d .
C5 C -0.0008(2) 0.0936(6) 0.3929(3) 0.0354(12) Uani 1 1 d .
H5A H 0.0041 0.1744 0.4361 0.042 Uiso 1 1 calc R
F5 F 0.0550(2) 0.5638(5) 0.1938(3) 0.1024(17) Uani 1 1 d .
C6 C 0.1057(2) 0.0666(5) 0.1876(3) 0.0290(11) Uani 1 1 d .
F6 F 0.0344(2) 0.6856(5) 0.0706(3) 0.0983(15) Uani 1 1 d .
C7 C 0.1112(2) 0.1992(5) 0.2349(3) 0.0273(10) Uani 1 1 d .
H7A H 0.0856 0.2911 0.2187 0.033 Uiso 1 1 calc R
C8 C 0.14089(19) 0.1963(5) 0.3152(3) 0.0248(9) Uani 1 1 d .
C9 C 0.1653(2) 0.0564(5) 0.3478(3) 0.0237(10) Uani 1 1 d .
C10 C 0.15504(18) -0.0818(4) 0.2999(3) 0.0248(9) Uani 1 1 d .
C11 C 0.1275(2) -0.0735(5) 0.2212(3) 0.0294(11) Uani 1 1 d .
H11A H 0.1128 -0.1707 0.1947 0.035 Uiso 1 1 calc R
C12 C 0.0741(2) 0.0711(6) 0.1031(3) 0.0395(13) Uani 1 1 d .
H12A H 0.1045 0.1122 0.0627 0.059 Uiso 1 1 calc R
H12B H 0.0360 0.1367 0.1053 0.059 Uiso 1 1 calc R
H12C H 0.0615 -0.0326 0.0870 0.059 Uiso 1 1 calc R
C13 C 0.1440(2) 0.3434(5) 0.3617(3) 0.0324(11) Uani 1 1 d .
H13A H 0.1841 0.3966 0.3482 0.049 Uiso 1 1 calc R
H13B H 0.1426 0.3224 0.4210 0.049 Uiso 1 1 calc R
H13C H 0.1074 0.4079 0.3463 0.049 Uiso 1 1 calc R
C14 C 0.1721(2) -0.2379(5) 0.3331(3) 0.0327(12) Uani 1 1 d .
H14A H 0.2185 -0.2543 0.3278 0.049 Uiso 1 1 calc R
H14B H 0.1492 -0.3165 0.3017 0.049 Uiso 1 1 calc R
H14C H 0.1599 -0.2443 0.3913 0.049 Uiso 1 1 calc R
C15 C 0.2719(2) 0.1733(5) 0.4113(3) 0.0221(9) Uani 1 1 d .
C16 C 0.3061(2) 0.1844(5) 0.3356(3) 0.0239(10) Uani 1 1 d .
C17 C 0.3543(2) 0.2921(5) 0.3260(3) 0.0271(11) Uani 1 1 d .
H17A H 0.3761 0.2982 0.2747 0.032 Uiso 1 1 calc R
C18 C 0.3721(2) 0.3916(5) 0.3890(3) 0.0299(11) Uani 1 1 d .
C19 C 0.3385(2) 0.3800(5) 0.4631(3) 0.0287(10) Uani 1 1 d .
H19A H 0.3490 0.4479 0.5068 0.034 Uiso 1 1 calc R
C20 C 0.2903(2) 0.2736(5) 0.4754(3) 0.0266(10) Uani 1 1 d .
C22 C 0.2941(2) 0.0779(6) 0.2636(3) 0.0319(11) Uani 1 1 d .
H22A H 0.3310 0.0813 0.2261 0.048 Uiso 1 1 calc R
H22B H 0.2553 0.1102 0.2343 0.048 Uiso 1 1 calc R
H22C H 0.2884 -0.0268 0.2840 0.048 Uiso 1 1 calc R
C23 C 0.4257(2) 0.5049(6) 0.3782(4) 0.0427(13) Uani 1 1 d .
H23A H 0.4093 0.6086 0.3876 0.064 Uiso 1 1 calc R
H23B H 0.4427 0.4973 0.3220 0.064 Uiso 1 1 calc R
H23C H 0.4599 0.4828 0.4178 0.064 Uiso 1 1 calc R
C21 C 0.2574(3) 0.2709(5) 0.5589(3) 0.0392(12) Uani 1 1 d .
H21A H 0.2805 0.3379 0.5972 0.059 Uiso 1 1 calc R
H21B H 0.2573 0.1661 0.5805 0.059 Uiso 1 1 calc R
H21C H 0.2131 0.3069 0.5531 0.059 Uiso 1 1 calc R
C24 C 0.2111(2) -0.0562(5) 0.4987(3) 0.0238(10) Uani 1 1 d .
C25 C 0.2604(2) -0.1627(5) 0.5127(3) 0.0258(10) Uani 1 1 d .
C26 C 0.2547(2) -0.2704(5) 0.5762(3) 0.0316(11) Uani 1 1 d .
H26A H 0.2891 -0.3395 0.5862 0.038 Uiso 1 1 calc R
C27 C 0.2000(2) -0.2786(5) 0.6249(3) 0.0315(11) Uani 1 1 d .
C28 C 0.1526(2) -0.1703(5) 0.6121(3) 0.0297(11) Uani 1 1 d .
H28A H 0.1154 -0.1729 0.6458 0.036 Uiso 1 1 calc R
C29 C 0.1572(2) -0.0582(5) 0.5519(3) 0.0246(10) Uani 1 1 d .
C31 C 0.3205(2) -0.1703(6) 0.4595(3) 0.0356(12) Uani 1 1 d .
H31A H 0.3313 -0.0675 0.4398 0.053 Uiso 1 1 calc R
H31B H 0.3126 -0.2375 0.4122 0.053 Uiso 1 1 calc R
H31C H 0.3562 -0.2109 0.4921 0.053 Uiso 1 1 calc R
C32 C 0.1928(3) -0.4009(6) 0.6908(3) 0.0441(14) Uani 1 1 d .
H32A H 0.2347 -0.4476 0.7018 0.066 Uiso 1 1 calc R
H32B H 0.1628 -0.4796 0.6716 0.066 Uiso 1 1 calc R
H32C H 0.1763 -0.3544 0.7415 0.066 Uiso 1 1 calc R
C30 C 0.1089(2) 0.0678(5) 0.5500(3) 0.0310(11) Uani 1 1 d .
H30C H 0.0668 0.0277 0.5661 0.046 Uiso 1 1 calc R
H30B H 0.1064 0.1099 0.4941 0.046 Uiso 1 1 calc R
H30D H 0.1218 0.1486 0.5884 0.046 Uiso 1 1 calc R

loop_
_atom_site_aniso_label
_atom_site_aniso_U_11
_atom_site_aniso_U_22
_atom_site_aniso_U_33
_atom_site_aniso_U_23
_atom_site_aniso_U_13
_atom_site_aniso_U_12
Fe1 0.0221(3) 0.0263(3) 0.0234(3) -0.0008(4) -0.0003(3) 0.0012(3)
C1 0.025(3) 0.042(3) 0.026(2) 0.005(2) 0.004(2) -0.002(2)
B1 0.026(3) 0.020(3) 0.023(3) -0.006(2) 0.003(2) 0.004(2)
P1 0.0441(8) 0.0406(8) 0.0444(8) 0.0071(7) 0.0105(6) 0.0097(7)
F1 0.213(6) 0.090(4) 0.132(5) 0.030(3) 0.100(5) 0.084(4)
C2 0.026(2) 0.036(3) 0.036(3) 0.005(2) 0.003(2) -0.006(2)
F2 0.154(5) 0.089(4) 0.106(4) 0.007(3) -0.073(4) 0.002(3)
C3 0.021(2) 0.042(3) 0.030(2) 0.002(2) -0.0042(19) -0.002(2)
F3 0.084(3) 0.059(2) 0.071(2) 0.0102(19) 0.007(2) -0.010(2)
C4 0.027(2) 0.042(3) 0.035(2) 0.005(3) -0.001(3) 0.008(2)
F4 0.140(4) 0.064(2) 0.046(2) -0.0011(18) 0.025(2) 0.036(2)
C5 0.023(3) 0.043(3) 0.040(3) -0.005(3) 0.004(2) 0.006(2)
F5 0.091(3) 0.063(3) 0.154(5) 0.021(3) -0.058(3) -0.010(2)
C6 0.023(2) 0.036(3) 0.028(3) 0.002(2) -0.002(2) -0.002(2)
F6 0.117(3) 0.065(3) 0.113(4) 0.029(2) 0.062(3) -0.007(2)
C7 0.025(2) 0.035(3) 0.023(2) 0.005(2) -0.0048(19) -0.002(2)
C8 0.024(2) 0.026(2) 0.025(2) 0.003(2) -0.004(2) 0.0003(17)
C9 0.023(2) 0.024(2) 0.023(2) -0.0008(18) 0.004(2) -0.0030(18)
C10 0.022(2) 0.027(2) 0.026(2) -0.006(2) 0.000(2) -0.0004(16)
C11 0.027(2) 0.032(3) 0.030(3) -0.006(2) 0.005(2) -0.005(2)
C12 0.042(3) 0.053(3) 0.024(3) 0.004(2) -0.007(2) -0.010(3)
C13 0.034(3) 0.023(2) 0.040(3) 0.003(2) -0.006(2) 0.004(2)
C14 0.037(3) 0.024(2) 0.038(3) -0.005(2) -0.004(2) 0.003(2)
C15 0.023(2) 0.023(2) 0.020(2) 0.0015(18) -0.0034(17) 0.0010(19)
C16 0.021(2) 0.028(2) 0.022(2) -0.0014(18) -0.0009(17) 0.0033(19)
C17 0.023(2) 0.030(2) 0.028(3) 0.0045(19) 0.0059(18) 0.0041(19)
C18 0.027(3) 0.023(2) 0.039(3) 0.003(2) 0.002(2) 0.001(2)
C19 0.034(3) 0.022(2) 0.030(3) -0.006(2) 0.003(2) -0.005(2)
C20 0.029(2) 0.030(3) 0.021(2) -0.001(2) 0.001(2) -0.002(2)
C22 0.028(3) 0.049(3) 0.019(2) 0.000(2) 0.003(2) -0.007(2)
C23 0.043(3) 0.032(3) 0.053(3) -0.006(2) 0.014(3) -0.008(2)
C21 0.055(3) 0.038(3) 0.024(2) -0.013(3) 0.006(2) -0.012(3)
C24 0.026(2) 0.022(2) 0.023(2) -0.0021(18) -0.0010(19) -0.0018(19)
C25 0.031(2) 0.022(2) 0.024(2) 0.001(2) 0.001(2) 0.000(2)
C26 0.036(3) 0.025(2) 0.034(3) 0.000(2) -0.007(2) 0.001(2)
C27 0.046(3) 0.023(2) 0.025(2) 0.004(2) 0.000(2) -0.007(2)
C28 0.038(3) 0.025(2) 0.026(3) -0.004(2) 0.006(2) -0.006(2)
C29 0.025(2) 0.027(3) 0.022(2) -0.0034(19) -0.0032(19) -0.003(2)
C31 0.026(3) 0.039(3) 0.042(3) 0.009(2) 0.005(2) 0.008(2)
C32 0.072(4) 0.028(3) 0.033(3) 0.004(2) 0.004(3) -0.002(3)
C30 0.028(3) 0.042(3) 0.023(2) -0.001(2) 0.002(2) -0.001(2)

loop_
_atom_type_symbol
_atom_type_description
_atom_type_scat_dispersion_real
_atom_type_scat_dispersion_imag
_atom_type_scat_source
C C 0.0033 0.0016 'International Tables Vol C Tables 4.2.6.8 and 6.1.1.4'
H H 0.0000 0.0000 'International Tables Vol C Tables 4.2.6.8 and 6.1.1.4'
B B 0.0013 0.0007 'International Tables Vol C Tables 4.2.6.8 and 6.1.1.4'
F F 0.0171 0.0103 'International Tables Vol C Tables 4.2.6.8 and 6.1.1.4'
Fe Fe 0.3463 0.8444 'International Tables Vol C Tables 4.2.6.8 and 6.1.1.4'
P P 0.1023 0.0942 'International Tables Vol C Tables 4.2.6.8 and 6.1.1.4'

loop_
_geom_angle_atom_site_label_1
_geom_angle_atom_site_label_2
_geom_angle_atom_site_label_3
_geom_angle
C3 Fe1 C2 40.57(18)
C3 Fe1 C4 39.92(18)
C2 Fe1 C4 67.76(19)
C3 Fe1 C1 67.33(18)
C2 Fe1 C1 39.64(19)
C4 Fe1 C1 67.8(2)
C3 Fe1 C11 105.57(18)
C2 Fe1 C11 101.84(19)
C4 Fe1 C11 138.1(2)
C1 Fe1 C11 130.06(18)
C3 Fe1 C5 67.7(2)
C2 Fe1 C5 67.5(2)
C4 Fe1 C5 40.8(2)
C1 Fe1 C5 40.2(2)
C11 Fe1 C5 169.2(2)
C3 Fe1 C10 133.31(18)
C2 Fe1 C10 105.26(18)
C4 Fe1 C10 172.77(17)
C1 Fe1 C10 108.34(19)
C11 Fe1 C10 39.55(19)
C5 Fe1 C10 139.5(2)
C3 Fe1 C7 115.51(18)
C2 Fe1 C7 153.81(18)
C4 Fe1 C7 100.10(19)
C1 Fe1 C7 158.35(19)
C11 Fe1 C7 71.09(19)
C5 Fe1 C7 119.2(2)
C10 Fe1 C7 85.47(18)
C3 Fe1 C6 97.92(18)
C2 Fe1 C6 121.16(18)
C4 Fe1 C6 109.4(2)
C1 Fe1 C6 160.77(19)
C11 Fe1 C6 39.58(18)
C5 Fe1 C6 147.09(19)
C10 Fe1 C6 72.13(19)
C7 Fe1 C6 38.84(18)
C3 Fe1 C8 149.65(17)
C2 Fe1 C8 165.95(18)
C4 Fe1 C8 115.36(17)
C1 Fe1 C8 127.29(19)
C11 Fe1 C8 84.73(18)
C5 Fe1 C8 105.32(19)
C10 Fe1 C8 71.88(16)
C7 Fe1 C8 40.16(17)
C6 Fe1 C8 71.66(18)
C3 Fe1 C9 171.44(18)
C2 Fe1 C9 131.36(17)
C4 Fe1 C9 146.30(19)
C1 Fe1 C9 108.00(18)
C11 Fe1 C9 71.53(17)
C5 Fe1 C9 113.81(18)
C10 Fe1 C9 40.00(16)
C7 Fe1 C9 71.60(17)
C6 Fe1 C9 84.91(17)
C8 Fe1 C9 38.89(16)
C2 C1 C5 108.9(5)
C2 C1 Fe1 69.7(3)
C5 C1 Fe1 70.3(3)
C2 C1 H1A 125.5
C5 C1 H1A 125.5
Fe1 C1 H1A 125.5
C15 B1 C24 122.0(4)
C15 B1 C9 113.7(4)
C24 B1 C9 124.1(4)
F1 P1 F4 177.3(3)
F1 P1 F2 91.6(4)
F4 P1 F2 89.6(3)
F1 P1 F6 92.7(3)
F4 P1 F6 89.7(2)
F2 P1 F6 88.8(3)
F1 P1 F3 86.4(3)
F4 P1 F3 91.1(2)
F2 P1 F3 92.0(3)
F6 P1 F3 178.9(2)
F1 P1 F5 91.8(3)
F4 P1 F5 86.9(3)
F2 P1 F5 176.3(3)
F6 P1 F5 92.5(3)
F3 P1 F5 86.8(2)
C1 C2 C3 108.1(4)
C1 C2 Fe1 70.7(3)
C3 C2 Fe1 69.7(3)
C1 C2 H2A 125.9
C3 C2 H2A 125.9
Fe1 C2 H2A 125.9
C4 C3 C2 108.4(4)
C4 C3 Fe1 70.3(3)
C2 C3 Fe1 69.7(3)
C4 C3 H3A 125.8
C2 C3 H3A 125.8
Fe1 C3 H3A 125.8
C3 C4 C5 107.8(4)
C3 C4 Fe1 69.8(3)
C5 C4 Fe1 70.2(3)
C3 C4 H4A 126.1
C5 C4 H4A 126.1
Fe1 C4 H4A 126.1
C1 C5 C4 106.8(5)
C1 C5 Fe1 69.5(3)
C4 C5 Fe1 68.9(3)
C1 C5 H5A 126.6
C4 C5 H5A 126.6
Fe1 C5 H5A 126.6
C7 C6 C11 118.7(4)
C7 C6 C12 120.7(4)
C11 C6 C12 120.5(4)
C7 C6 Fe1 69.8(3)
C11 C6 Fe1 68.9(3)
C12 C6 Fe1 131.4(3)
C6 C7 C8 121.2(4)
C6 C7 Fe1 71.4(3)
C8 C7 Fe1 71.0(2)
C6 C7 H7A 118.6
C8 C7 H7A 118.6
Fe1 C7 H7A 118.6
C9 C8 C7 120.2(4)
C9 C8 C13 122.4(4)
C7 C8 C13 117.4(4)
C9 C8 Fe1 72.3(2)
C7 C8 Fe1 68.8(2)
C13 C8 Fe1 131.2(3)
C8 C9 C10 117.6(4)
C8 C9 B1 120.5(4)
C10 C9 B1 120.6(4)
C8 C9 Fe1 68.8(2)
C10 C9 Fe1 66.8(2)
B1 C9 Fe1 148.0(3)
C11 C10 C9 120.3(4)
C11 C10 C14 117.9(4)
C9 C10 C14 121.8(4)
C11 C10 Fe1 70.0(3)
C9 C10 Fe1 73.2(2)
C14 C10 Fe1 128.1(3)
C10 C11 C6 121.8(4)
C10 C11 Fe1 70.4(2)
C6 C11 Fe1 71.5(3)
C10 C11 H11A 118.2
C6 C11 H11A 118.2
Fe1 C11 H11A 118.2
C6 C12 H12A 109.5
C6 C12 H12B 109.5
H12A C12 H12B 109.5
C6 C12 H12C 109.5
H12A C12 H12C 109.5
H12B C12 H12C 109.5
C8 C13 H13A 109.5
C8 C13 H13B 109.5
H13A C13 H13B 109.5
C8 C13 H13C 109.5
H13A C13 H13C 109.5
H13B C13 H13C 109.5
C10 C14 H14A 109.5
C10 C14 H14B 109.5
H14A C14 H14B 109.5
C10 C14 H14C 109.5
H14A C14 H14C 109.5
H14B C14 H14C 109.5
C20 C15 C16 117.2(4)
C20 C15 B1 121.1(4)
C16 C15 B1 121.7(4)
C17 C16 C15 120.4(4)
C17 C16 C22 116.7(4)
C15 C16 C22 122.8(4)
C16 C17 C18 122.4(4)
C16 C17 H17A 118.8
C18 C17 H17A 118.8
C17 C18 C19 117.0(4)
C17 C18 C23 121.6(4)
C19 C18 C23 121.5(4)
C20 C19 C18 122.5(4)
C20 C19 H19A 118.8
C18 C19 H19A 118.8
C19 C20 C15 120.6(4)
C19 C20 C21 117.8(4)
C15 C20 C21 121.6(4)
C16 C22 H22A 109.5
C16 C22 H22B 109.5
H22A C22 H22B 109.5
C16 C22 H22C 109.5
H22A C22 H22C 109.5
H22B C22 H22C 109.5
C18 C23 H23A 109.5
C18 C23 H23B 109.5
H23A C23 H23B 109.5
C18 C23 H23C 109.5
H23A C23 H23C 109.5
H23B C23 H23C 109.5
C20 C21 H21A 109.5
C20 C21 H21B 109.5
H21A C21 H21B 109.5
C20 C21 H21C 109.5
H21A C21 H21C 109.5
H21B C21 H21C 109.5
C25 C24 C29 118.2(4)
C25 C24 B1 120.6(4)
C29 C24 B1 121.2(4)
C26 C25 C24 120.2(4)
C26 C25 C31 117.2(4)
C24 C25 C31 122.5(4)
C27 C26 C25 121.5(4)
C27 C26 H26A 119.3
C25 C26 H26A 119.3
C28 C27 C26 117.7(4)
C28 C27 C32 121.2(4)
C26 C27 C32 121.2(5)
C27 C28 C29 122.7(4)
C27 C28 H28A 118.6
C29 C28 H28A 118.6
C28 C29 C24 119.5(4)
C28 C29 C30 119.4(4)
C24 C29 C30 120.8(4)
C25 C31 H31A 109.5
C25 C31 H31B 109.5
H31A C31 H31B 109.5
C25 C31 H31C 109.5
H31A C31 H31C 109.5
H31B C31 H31C 109.5
C27 C32 H32A 109.5
C27 C32 H32B 109.5
H32A C32 H32B 109.5
C27 C32 H32C 109.5
H32A C32 H32C 109.5
H32B C32 H32C 109.5
C29 C30 H30C 109.5
C29 C30 H30B 109.5
H30C C30 H30B 109.5
C29 C30 H30D 109.5
H30C C30 H30D 109.5
H30B C30 H30D 109.5

loop_
_geom_bond_atom_site_label_1
_geom_bond_atom_site_label_2
_geom_bond_distance
Fe1 C3 2.049(4)
Fe1 C2 2.049(5)
Fe1 C4 2.055(4)
Fe1 C1 2.062(5)
Fe1 C11 2.072(4)
Fe1 C5 2.073(5)
Fe1 C10 2.077(4)
Fe1 C7 2.086(4)
Fe1 C6 2.107(5)
Fe1 C8 2.116(4)
Fe1 C9 2.163(4)
C1 C2 1.394(7)
C1 C5 1.420(7)
C1 H1A 1.0000
B1 C15 1.575(6)
B1 C24 1.584(7)
B1 C9 1.593(7)
P1 F1 1.522(5)
P1 F4 1.545(4)
P1 F2 1.562(5)
P1 F6 1.568(4)
P1 F3 1.589(4)
P1 F5 1.624(5)
C2 C3 1.421(6)
C2 H2A 1.0000
C3 C4 1.401(6)
C3 H3A 1.0000
C4 C5 1.440(8)
C4 H4A 1.0000
C5 H5A 1.0000
C6 C7 1.394(7)
C6 C11 1.415(7)
C6 C12 1.521(6)
C7 C8 1.443(6)
C7 H7A 1.0000
C8 C9 1.426(6)
C8 C13 1.492(6)
C9 C10 1.452(6)
C10 C11 1.403(7)
C10 C14 1.509(6)
C11 H11A 1.0000
C12 H12A 0.9800
C12 H12B 0.9800
C12 H12C 0.9800
C13 H13A 0.9800
C13 H13B 0.9800
C13 H13C 0.9800
C14 H14A 0.9800
C14 H14B 0.9800
C14 H14C 0.9800
C15 C20 1.414(6)
C15 C16 1.423(6)
C16 C17 1.386(6)
C16 C22 1.514(6)
C17 C18 1.393(6)
C17 H17A 0.9500
C18 C19 1.396(6)
C18 C23 1.502(6)
C19 C20 1.382(6)
C19 H19A 0.9500
C20 C21 1.520(7)
C22 H22A 0.9800
C22 H22B 0.9800
C22 H22C 0.9800
C23 H23A 0.9800
C23 H23B 0.9800
C23 H23C 0.9800
C21 H21A 0.9800
C21 H21B 0.9800
C21 H21C 0.9800
C24 C25 1.405(6)
C24 C29 1.416(6)
C25 C26 1.400(6)
C25 C31 1.522(6)
C26 C27 1.389(7)
C26 H26A 0.9500
C27 C28 1.384(7)
C27 C32 1.519(6)
C28 C29 1.386(6)
C28 H28A 0.9500
C29 C30 1.491(6)
C31 H31A 0.9800
C31 H31B 0.9800
C31 H31C 0.9800
C32 H32A 0.9800
C32 H32B 0.9800
C32 H32C 0.9800
C30 H30C 0.9800
C30 H30B 0.9800
C30 H30D 0.9800

loop_
_geom_torsion_atom_site_label_1
_geom_torsion_atom_site_label_2
_geom_torsion_atom_site_label_3
_geom_torsion_atom_site_label_4
_geom_torsion
C3 Fe1 C1 C2 38.2(3)
C4 Fe1 C1 C2 81.5(3)
C11 Fe1 C1 C2 -53.5(4)
C5 Fe1 C1 C2 120.0(4)
C10 Fe1 C1 C2 -92.0(3)
C7 Fe1 C1 C2 140.5(5)
C6 Fe1 C1 C2 -3.8(7)
C8 Fe1 C1 C2 -172.8(3)
C9 Fe1 C1 C2 -134.2(3)
C3 Fe1 C1 C5 -81.8(3)
C2 Fe1 C1 C5 -120.0(4)
C4 Fe1 C1 C5 -38.5(3)
C11 Fe1 C1 C5 -173.5(3)
C10 Fe1 C1 C5 148.0(3)
C7 Fe1 C1 C5 20.5(6)
C6 Fe1 C1 C5 -123.8(6)
C8 Fe1 C1 C5 67.2(3)
C9 Fe1 C1 C5 105.9(3)
C5 C1 C2 C3 -0.4(5)
Fe1 C1 C2 C3 -59.9(3)
C5 C1 C2 Fe1 59.6(3)
C3 Fe1 C2 C1 -118.8(4)
C4 Fe1 C2 C1 -81.6(3)
C11 Fe1 C2 C1 141.1(3)
C5 Fe1 C2 C1 -37.2(3)
C10 Fe1 C2 C1 100.5(3)
C7 Fe1 C2 C1 -147.9(4)
C6 Fe1 C2 C1 178.5(3)
C8 Fe1 C2 C1 24.2(9)
C9 Fe1 C2 C1 65.3(4)
C4 Fe1 C2 C3 37.2(3)
C1 Fe1 C2 C3 118.8(4)
C11 Fe1 C2 C3 -100.2(3)
C5 Fe1 C2 C3 81.5(3)
C10 Fe1 C2 C3 -140.8(3)
C7 Fe1 C2 C3 -29.1(6)
C6 Fe1 C2 C3 -62.7(3)
C8 Fe1 C2 C3 143.0(7)
C9 Fe1 C2 C3 -175.9(3)
C1 C2 C3 C4 0.6(5)
Fe1 C2 C3 C4 -59.9(3)
C1 C2 C3 Fe1 60.5(3)
C2 Fe1 C3 C4 119.3(4)
C1 Fe1 C3 C4 82.0(3)
C11 Fe1 C3 C4 -150.6(3)
C5 Fe1 C3 C4 38.3(3)
C10 Fe1 C3 C4 176.3(3)
C7 Fe1 C3 C4 -74.5(3)
C6 Fe1 C3 C4 -110.9(3)
C8 Fe1 C3 C4 -43.9(5)
C9 Fe1 C3 C4 140.4(11)
C4 Fe1 C3 C2 -119.3(4)
C1 Fe1 C3 C2 -37.3(3)
C11 Fe1 C3 C2 90.1(3)
C5 Fe1 C3 C2 -80.9(3)
C10 Fe1 C3 C2 57.0(4)
C7 Fe1 C3 C2 166.2(3)
C6 Fe1 C3 C2 129.9(3)
C8 Fe1 C3 C2 -163.2(3)
C9 Fe1 C3 C2 21.1(13)
C2 C3 C4 C5 -0.7(5)
Fe1 C3 C4 C5 -60.2(3)
C2 C3 C4 Fe1 59.5(3)
C2 Fe1 C4 C3 -37.8(3)
C1 Fe1 C4 C3 -80.8(3)
C11 Fe1 C4 C3 45.1(4)
C5 Fe1 C4 C3 -118.6(4)
C10 Fe1 C4 C3 -22.1(19)
C7 Fe1 C4 C3 118.0(3)
C6 Fe1 C4 C3 78.9(3)
C8 Fe1 C4 C3 157.2(3)
C9 Fe1 C4 C3 -170.1(3)
C3 Fe1 C4 C5 118.6(4)
C2 Fe1 C4 C5 80.8(3)
C1 Fe1 C4 C5 37.8(3)
C11 Fe1 C4 C5 163.7(3)
C10 Fe1 C4 C5 96.5(18)
C7 Fe1 C4 C5 -123.4(3)
C6 Fe1 C4 C5 -162.5(3)
C8 Fe1 C4 C5 -84.2(3)
C9 Fe1 C4 C5 -51.5(5)
C2 C1 C5 C4 -0.1(5)
Fe1 C1 C5 C4 59.1(3)
C2 C1 C5 Fe1 -59.2(3)
C3 C4 C5 C1 0.5(5)
Fe1 C4 C5 C1 -59.5(3)
C3 C4 C5 Fe1 59.9(3)
C3 Fe1 C5 C1 80.8(3)
C2 Fe1 C5 C1 36.7(3)
C4 Fe1 C5 C1 118.3(4)
C11 Fe1 C5 C1 27.7(12)
C10 Fe1 C5 C1 -50.6(4)
C7 Fe1 C5 C1 -171.5(3)
C6 Fe1 C5 C1 149.7(3)
C8 Fe1 C5 C1 -130.5(3)
C9 Fe1 C5 C1 -90.0(3)
C3 Fe1 C5 C4 -37.5(3)
C2 Fe1 C5 C4 -81.6(3)
C1 Fe1 C5 C4 -118.3(4)
C11 Fe1 C5 C4 -90.6(11)
C10 Fe1 C5 C4 -168.9(3)
C7 Fe1 C5 C4 70.2(3)
C6 Fe1 C5 C4 31.4(5)
C8 Fe1 C5 C4 111.2(3)
C9 Fe1 C5 C4 151.7(3)
C3 Fe1 C6 C7 121.4(3)
C2 Fe1 C6 C7 157.1(3)
C4 Fe1 C6 C7 81.9(3)
C1 Fe1 C6 C7 159.9(5)
C11 Fe1 C6 C7 -133.7(4)
C5 Fe1 C6 C7 60.7(4)
C10 Fe1 C6 C7 -105.6(3)
C8 Fe1 C6 C7 -29.3(3)
C9 Fe1 C6 C7 -66.8(3)
C3 Fe1 C6 C11 -104.9(3)
C2 Fe1 C6 C11 -69.2(3)
C4 Fe1 C6 C11 -144.4(3)
C1 Fe1 C6 C11 -66.4(6)
C5 Fe1 C6 C11 -165.6(3)
C10 Fe1 C6 C11 28.2(3)
C7 Fe1 C6 C11 133.7(4)
C8 Fe1 C6 C11 104.4(3)
C9 Fe1 C6 C11 67.0(3)
C3 Fe1 C6 C12 7.8(5)
C2 Fe1 C6 C12 43.5(5)
C4 Fe1 C6 C12 -31.7(5)
C1 Fe1 C6 C12 46.3(8)
C11 Fe1 C6 C12 112.7(5)
C5 Fe1 C6 C12 -52.9(6)
C10 Fe1 C6 C12 140.8(5)
C7 Fe1 C6 C12 -113.6(5)
C8 Fe1 C6 C12 -142.9(5)
C9 Fe1 C6 C12 179.6(5)
C11 C6 C7 C8 2.5(6)
C12 C6 C7 C8 179.8(4)
Fe1 C6 C7 C8 52.8(4)
C11 C6 C7 Fe1 -50.2(4)
C12 C6 C7 Fe1 127.0(4)
C3 Fe1 C7 C6 -69.6(3)
C2 Fe1 C7 C6 -49.0(5)
C4 Fe1 C7 C6 -108.5(3)
C1 Fe1 C7 C6 -162.1(5)
C11 Fe1 C7 C6 29.1(3)
C5 Fe1 C7 C6 -147.1(3)
C10 Fe1 C7 C6 66.9(3)
C8 Fe1 C7 C6 133.9(4)
C9 Fe1 C7 C6 105.3(3)
C3 Fe1 C7 C8 156.5(3)
C2 Fe1 C7 C8 177.0(4)
C4 Fe1 C7 C8 117.6(3)
C1 Fe1 C7 C8 63.9(6)
C11 Fe1 C7 C8 -104.8(3)
C5 Fe1 C7 C8 78.9(3)
C10 Fe1 C7 C8 -67.0(3)
C6 Fe1 C7 C8 -133.9(4)
C9 Fe1 C7 C8 -28.6(2)
C6 C7 C8 C9 0.1(6)
Fe1 C7 C8 C9 53.0(4)
C6 C7 C8 C13 -179.4(4)
Fe1 C7 C8 C13 -126.4(4)
C6 C7 C8 Fe1 -52.9(4)
C3 Fe1 C8 C9 -179.0(3)
C2 Fe1 C8 C9 51.8(8)
C4 Fe1 C8 C9 151.5(3)
C1 Fe1 C8 C9 71.0(3)
C11 Fe1 C8 C9 -66.9(3)
C5 Fe1 C8 C9 109.1(3)
C10 Fe1 C8 C9 -28.6(3)
C7 Fe1 C8 C9 -133.6(4)
C6 Fe1 C8 C9 -105.2(3)
C3 Fe1 C8 C7 -45.4(5)
C2 Fe1 C8 C7 -174.6(7)
C4 Fe1 C8 C7 -74.9(3)
C1 Fe1 C8 C7 -155.4(3)
C11 Fe1 C8 C7 66.7(3)
C5 Fe1 C8 C7 -117.3(3)
C10 Fe1 C8 C7 105.0(3)
C6 Fe1 C8 C7 28.4(3)
C9 Fe1 C8 C7 133.6(4)
C3 Fe1 C8 C13 63.1(6)
C2 Fe1 C8 C13 -66.1(9)
C4 Fe1 C8 C13 33.6(5)
C1 Fe1 C8 C13 -46.9(5)
C11 Fe1 C8 C13 175.1(4)
C5 Fe1 C8 C13 -8.9(4)
C10 Fe1 C8 C13 -146.5(5)
C7 Fe1 C8 C13 108.5(5)
C6 Fe1 C8 C13 136.9(4)
C9 Fe1 C8 C13 -118.0(5)
C7 C8 C9 C10 -4.2(6)
C13 C8 C9 C10 175.2(4)
Fe1 C8 C9 C10 47.2(3)
C7 C8 C9 B1 162.8(4)
C13 C8 C9 B1 -17.8(6)
Fe1 C8 C9 B1 -145.8(4)
C7 C8 C9 Fe1 -51.4(4)
C13 C8 C9 Fe1 128.0(4)
C15 B1 C9 C8 -48.1(5)
C24 B1 C9 C8 137.5(4)
C15 B1 C9 C10 118.6(4)
C24 B1 C9 C10 -55.9(6)
C15 B1 C9 Fe1 -146.7(5)
C24 B1 C9 Fe1 38.9(8)
C3 Fe1 C9 C8 176.6(11)
C2 Fe1 C9 C8 -165.3(3)
C4 Fe1 C9 C8 -51.0(4)
C1 Fe1 C9 C8 -127.7(3)
C11 Fe1 C9 C8 105.1(3)
C5 Fe1 C9 C8 -85.0(3)
C10 Fe1 C9 C8 135.0(4)
C7 Fe1 C9 C8 29.5(3)
C6 Fe1 C9 C8 66.9(3)
C3 Fe1 C9 C10 41.6(13)
C2 Fe1 C9 C10 59.8(3)
C4 Fe1 C9 C10 174.0(4)
C1 Fe1 C9 C10 97.3(3)
C11 Fe1 C9 C10 -29.9(3)
C5 Fe1 C9 C10 140.0(3)
C7 Fe1 C9 C10 -105.5(3)
C6 Fe1 C9 C10 -68.1(3)
C8 Fe1 C9 C10 -135.0(4)
C3 Fe1 C9 B1 -69.5(14)
C2 Fe1 C9 B1 -51.3(6)
C4 Fe1 C9 B1 63.0(7)
C1 Fe1 C9 B1 -13.8(6)
C11 Fe1 C9 B1 -141.0(6)
C5 Fe1 C9 B1 28.9(6)
C10 Fe1 C9 B1 -111.1(6)
C7 Fe1 C9 B1 143.4(6)
C6 Fe1 C9 B1 -179.2(6)
C8 Fe1 C9 B1 113.9(7)
C8 C9 C10 C11 5.9(6)
B1 C9 C10 C11 -161.1(4)
Fe1 C9 C10 C11 53.9(4)
C8 C9 C10 C14 -172.9(4)
B1 C9 C10 C14 20.1(6)
Fe1 C9 C10 C14 -124.9(4)
C8 C9 C10 Fe1 -48.1(4)
B1 C9 C10 Fe1 144.9(4)
C3 Fe1 C10 C11 55.8(4)
C2 Fe1 C10 C11 90.2(3)
C4 Fe1 C10 C11 75.2(18)
C1 Fe1 C10 C11 131.6(3)
C5 Fe1 C10 C11 163.2(3)
C7 Fe1 C10 C11 -65.5(3)
C6 Fe1 C10 C11 -28.2(3)
C8 Fe1 C10 C11 -104.2(3)
C9 Fe1 C10 C11 -132.0(4)
C3 Fe1 C10 C9 -172.2(3)
C2 Fe1 C10 C9 -137.8(3)
C4 Fe1 C10 C9 -152.8(17)
C1 Fe1 C10 C9 -96.4(3)
C11 Fe1 C10 C9 132.0(4)
C5 Fe1 C10 C9 -64.7(4)
C7 Fe1 C10 C9 66.5(3)
C6 Fe1 C10 C9 103.8(3)
C8 Fe1 C10 C9 27.9(3)
C3 Fe1 C10 C14 -54.6(5)
C2 Fe1 C10 C14 -20.2(5)
C4 Fe1 C10 C14 -35(2)
C1 Fe1 C10 C14 21.2(5)
C11 Fe1 C10 C14 -110.4(5)
C5 Fe1 C10 C14 52.9(5)
C7 Fe1 C10 C14 -175.9(4)
C6 Fe1 C10 C14 -138.6(4)
C8 Fe1 C10 C14 145.4(5)
C9 Fe1 C10 C14 117.6(5)
C9 C10 C11 C6 -3.5(6)
C14 C10 C11 C6 175.4(4)
Fe1 C10 C11 C6 52.0(4)
C9 C10 C11 Fe1 -55.4(4)
C14 C10 C11 Fe1 123.4(4)
C7 C6 C11 C10 -0.8(7)
C12 C6 C11 C10 -178.0(4)
Fe1 C6 C11 C10 -51.5(4)
C7 C6 C11 Fe1 50.7(4)
C12 C6 C11 Fe1 -126.6(4)
C3 Fe1 C11 C10 -141.3(3)
C2 Fe1 C11 C10 -99.7(3)
C4 Fe1 C11 C10 -169.5(3)
C1 Fe1 C11 C10 -68.1(3)
C5 Fe1 C11 C10 -91.2(11)
C7 Fe1 C11 C10 106.5(3)
C6 Fe1 C11 C10 135.1(4)
C8 Fe1 C11 C10 67.7(3)
C9 Fe1 C11 C10 30.2(2)
C3 Fe1 C11 C6 83.5(3)
C2 Fe1 C11 C6 125.2(3)
C4 Fe1 C11 C6 55.4(4)
C1 Fe1 C11 C6 156.8(3)
C5 Fe1 C11 C6 133.7(10)
C10 Fe1 C11 C6 -135.1(4)
C7 Fe1 C11 C6 -28.6(3)
C8 Fe1 C11 C6 -67.4(3)
C9 Fe1 C11 C6 -104.9(3)
C24 B1 C15 C20 -52.4(6)
C9 B1 C15 C20 133.0(4)
C24 B1 C15 C16 129.4(4)
C9 B1 C15 C16 -45.2(6)
C20 C15 C16 C17 -1.3(6)
B1 C15 C16 C17 177.0(4)
C20 C15 C16 C22 176.2(4)
B1 C15 C16 C22 -5.5(6)
C15 C16 C17 C18 0.8(6)
C22 C16 C17 C18 -176.8(4)
C16 C17 C18 C19 -0.8(6)
C16 C17 C18 C23 178.5(4)
C17 C18 C19 C20 1.2(7)
C23 C18 C19 C20 -178.0(5)
C18 C19 C20 C15 -1.7(7)
C18 C19 C20 C21 179.5(5)
C16 C15 C20 C19 1.7(6)
B1 C15 C20 C19 -176.6(4)
C16 C15 C20 C21 -179.6(4)
B1 C15 C20 C21 2.1(7)
C15 B1 C24 C25 -58.7(6)
C9 B1 C24 C25 115.3(5)
C15 B1 C24 C29 124.1(5)
C9 B1 C24 C29 -61.9(6)
C29 C24 C25 C26 2.0(6)
B1 C24 C25 C26 -175.3(4)
C29 C24 C25 C31 -179.8(4)
B1 C24 C25 C31 2.9(6)
C24 C25 C26 C27 2.1(6)
C31 C25 C26 C27 -176.1(4)
C25 C26 C27 C28 -3.9(7)
C25 C26 C27 C32 176.9(4)
C26 C27 C28 C29 1.5(7)
C32 C27 C28 C29 -179.2(4)
C27 C28 C29 C24 2.6(6)
C27 C28 C29 C30 -171.1(4)
C25 C24 C29 C28 -4.3(6)
B1 C24 C29 C28 173.0(4)
C25 C24 C29 C30 169.2(4)
B1 C24 C29 C30 -13.5(6)
